data_4342612
loop_
_publ_author_name
'Herv\'e, Alexandre'
'Bouzidi, Yamina'
'Berthet, Jean-Claude'
'Belkhiri, Lotfi'
'Thu\'ery, Pierre'
'Boucekkine, Abdou'
'Ephritikhine, Michel'

_publ_section_title
;
 U(III)-CN versus U(IV)-NC Coordination in Tris(silylamide) Complexes.
;
_journal_issue 5
_journal_name_full 'Inorganic chemistry'
_journal_page_first 2474
_journal_paper_doi 10.1021/acs.inorgchem.5b00034
_journal_volume 54
_journal_year 2015
_chemical_formula_sum 'C63 H133 B N7 O0.5 Si12 U2'
_chemical_formula_weight 1820.71
_space_group_IT_number 2
_symmetry_cell_setting triclinic
_symmetry_space_group_name_Hall '-P 1'
_symmetry_space_group_name_H-M 'P -1'
_atom_sites_solution_hydrogens geom
_atom_sites_solution_primary direct
_atom_sites_solution_secondary difmap
_audit_creation_method SHELXL-97
_cell_angle_alpha 81.057(5)
_cell_angle_beta 89.273(5)
_cell_angle_gamma 67.531(4)
_cell_formula_units_Z 2
_cell_length_a 15.5570(10)
_cell_length_b 16.0199(10)
_cell_length_c 19.1374(17)
_cell_measurement_reflns_used 191955
_cell_measurement_temperature 150(2)
_cell_measurement_theta_max 25.68
_cell_measurement_theta_min 2.97
_cell_volume 4348.1(6)
_computing_cell_refinement 'HKL2000 (Otwinowski & Minor, 1997)'
_computing_data_collection 'COLLECT (Nonius, 1998)'
_computing_data_reduction 'HKL2000 (Otwinowski & Minor, 1997)'
_computing_molecular_graphics 'SHELXTL (Sheldrick, 2008)'
_computing_publication_material 'SHELXTL (Sheldrick, 2008); PLATON (Spek, 2003)'
_computing_structure_refinement 'SHELXL-97 (Sheldrick, 2008)'
_computing_structure_solution 'SHELXS-97 (Sheldrick, 2008)'
_diffrn_ambient_temperature 150(2)
_diffrn_measured_fraction_theta_full 0.998
_diffrn_measured_fraction_theta_max 0.998
_diffrn_measurement_device_type 'Nonius Kappa-CCD area-detector diffractometer'
_diffrn_measurement_method '2 \f and 12 \w scans with 2\% steps (727 frames)'
_diffrn_radiation_monochromator graphite
_diffrn_radiation_source 'fine-focus sealed tube'
_diffrn_radiation_type MoK\a
_diffrn_radiation_wavelength 0.71073
_diffrn_reflns_av_R_equivalents 0.0596
_diffrn_reflns_av_unetI/netI 0.0768
_diffrn_reflns_limit_h_max 18
_diffrn_reflns_limit_h_min -18
_diffrn_reflns_limit_k_max 19
_diffrn_reflns_limit_k_min -19
_diffrn_reflns_limit_l_max 23
_diffrn_reflns_limit_l_min -23
_diffrn_reflns_number 191955
_diffrn_reflns_theta_full 25.68
_diffrn_reflns_theta_max 25.68
_diffrn_reflns_theta_min 2.97
_diffrn_standards_decay_% 0
_diffrn_standards_interval_time 0
_diffrn_standards_number 0
_exptl_absorpt_coefficient_mu 3.923
_exptl_absorpt_correction_T_max 0.731
_exptl_absorpt_correction_T_min 0.469
_exptl_absorpt_correction_type multi-scan
_exptl_absorpt_process_details 'SCALEPACK (Otwinowski & Minor, 1997)'
_exptl_crystal_colour 'translucent light yellow'
_exptl_crystal_density_diffrn 1.391
_exptl_crystal_density_method 'not measured'
_exptl_crystal_description platelet
_exptl_crystal_F_000 1842
_exptl_crystal_size_max 0.17
_exptl_crystal_size_mid 0.17
_exptl_crystal_size_min 0.08
_refine_diff_density_max 1.747
_refine_diff_density_min -2.070
_refine_diff_density_rms 0.123
_refine_ls_extinction_method none
_refine_ls_goodness_of_fit_ref 1.027
_refine_ls_hydrogen_treatment constr
_refine_ls_matrix_type full
_refine_ls_number_parameters 827
_refine_ls_number_reflns 16485
_refine_ls_number_restraints 29
_refine_ls_restrained_S_all 1.027
_refine_ls_R_factor_all 0.0796
_refine_ls_R_factor_gt 0.0506
_refine_ls_shift/su_max 0.001
_refine_ls_shift/su_mean 0.000
_refine_ls_structure_factor_coef Fsqd
_refine_ls_weighting_details 'calc w=1/[\s^2^(Fo^2^)+(0.0355P)^2^+15.5671P] where P=(Fo^2^+2Fc^2^)/3'
_refine_ls_weighting_scheme calc
_refine_ls_wR_factor_gt 0.1067
_refine_ls_wR_factor_ref 0.1144
_reflns_number_gt 11815
_reflns_number_total 16485
_reflns_threshold_expression >2sigma(I)
_cod_data_source_file ic5b00034_si_001.cif
_cod_data_source_block 7.0.5Et2O
_cod_original_cell_volume 4348.1(5)
_cod_original_formula_sum 'C63 H133 B N7 O0.50 Si12 U2'
_cod_database_code 4342612

loop_
_symmetry_equiv_pos_as_xyz
'x, y, z'
'-x, -y, -z'

loop_
_atom_site_label
_atom_site_type_symbol
_atom_site_fract_x
_atom_site_fract_y
_atom_site_fract_z
_atom_site_U_iso_or_equiv
_atom_site_adp_type
_atom_site_occupancy
_atom_site_symmetry_multiplicity
_atom_site_calc_flag
_atom_site_refinement_flags
_atom_site_disorder_assembly
_atom_site_disorder_group
U1 U 0.144248(17) 0.558457(19) 0.280441(15) 0.03987(9) Uani 1 1 d . . .
U2 U 0.344564(17) 0.820494(18) 0.162428(15) 0.03719(9) Uani 1 1 d . . .
Si1 Si -0.02257(14) 0.64917(15) 0.13582(12) 0.0472(5) Uani 1 1 d . . .
Si2 Si -0.00949(14) 0.47589(15) 0.23203(13) 0.0476(5) Uani 1 1 d . A .
Si3 Si 0.31909(15) 0.39715(15) 0.22076(14) 0.0540(6) Uani 1 1 d . A .
Si4 Si 0.27840(16) 0.32539(17) 0.36644(15) 0.0609(7) Uani 1 1 d . . .
Si5 Si 0.16588(16) 0.63210(17) 0.42990(13) 0.0539(6) Uani 1 1 d . A .
Si6 Si -0.03232(16) 0.71835(17) 0.36764(13) 0.0555(6) Uani 1 1 d . . .
Si7 Si 0.38880(14) 0.71774(15) 0.02329(11) 0.0429(5) Uani 1 1 d . A .
Si8 Si 0.54131(14) 0.78409(15) 0.05364(12) 0.0441(5) Uani 1 1 d . . .
Si9 Si 0.21105(14) 1.03373(14) 0.05300(12) 0.0448(5) Uani 1 1 d . . .
Si10 Si 0.14706(15) 0.98215(16) 0.19628(13) 0.0530(6) Uani 1 1 d . A .
Si11 Si 0.4369(2) 0.91728(18) 0.28337(14) 0.0644(7) Uani 1 1 d . . .
Si12 Si 0.50552(14) 0.71185(15) 0.29219(12) 0.0448(5) Uani 1 1 d . A .
N1A N 0.2630(4) 0.7098(5) 0.2032(4) 0.0454(17) Uani 0.50 1 d P A 1
C1A C 0.2257(5) 0.6624(5) 0.2262(4) 0.0470(17) Uani 0.50 1 d P A 1
C1B C 0.2630(4) 0.7098(5) 0.2032(4) 0.0454(17) Uani 0.50 1 d P A 2
N1B N 0.2257(5) 0.6624(5) 0.2262(4) 0.0470(17) Uani 0.50 1 d P A 2
N2 N 0.0273(4) 0.5671(4) 0.2115(3) 0.0408(14) Uani 1 1 d . A .
N3 N 0.2495(4) 0.4161(4) 0.2932(3) 0.0468(16) Uani 1 1 d . A .
N4 N 0.0833(4) 0.6369(4) 0.3654(3) 0.0473(16) Uani 1 1 d . A .
N5 N 0.4343(4) 0.7753(4) 0.0748(3) 0.0372(14) Uani 1 1 d . A .
N6 N 0.2306(4) 0.9557(4) 0.1331(3) 0.0412(14) Uani 1 1 d . A .
N7 N 0.4351(4) 0.8220(4) 0.2496(3) 0.0436(15) Uani 1 1 d . A .
B1 B 0.2278(6) 0.7689(6) 0.7240(5) 0.046(2) Uani 1 1 d . . .
C2 C 0.0480(6) 0.7189(6) 0.1111(5) 0.063(2) Uani 1 1 d . A .
H2A H 0.0461 0.7553 0.1482 0.094 Uiso 1 1 calc R . .
H2B H 0.0226 0.7599 0.0662 0.094 Uiso 1 1 calc R . .
H2C H 0.1126 0.6784 0.1058 0.094 Uiso 1 1 calc R . .
C3 C -0.1425(5) 0.7311(5) 0.1497(5) 0.056(2) Uani 1 1 d . A .
H3A H -0.1846 0.6983 0.1563 0.085 Uiso 1 1 calc R . .
H3B H -0.1647 0.7794 0.1082 0.085 Uiso 1 1 calc R . .
H3C H -0.1411 0.7585 0.1918 0.085 Uiso 1 1 calc R . .
C4 C -0.0263(6) 0.5943(7) 0.0573(5) 0.067(2) Uani 1 1 d . A .
H4A H 0.0374 0.5573 0.0463 0.100 Uiso 1 1 calc R . .
H4B H -0.0566 0.6418 0.0166 0.100 Uiso 1 1 calc R . .
H4C H -0.0615 0.5549 0.0679 0.100 Uiso 1 1 calc R . .
C5 C -0.1364(5) 0.5073(6) 0.2149(5) 0.061(2) Uani 1 1 d . . .
H5A H -0.1718 0.5529 0.2441 0.092 Uiso 1 1 calc R A .
H5B H -0.1510 0.4526 0.2269 0.092 Uiso 1 1 calc R . .
H5C H -0.1533 0.5329 0.1648 0.092 Uiso 1 1 calc R . .
C6 C 0.0163(6) 0.4351(6) 0.3299(5) 0.063(2) Uani 1 1 d . . .
H6A H 0.0824 0.4197 0.3412 0.095 Uiso 1 1 d R A .
H6B H 0.0017 0.3806 0.3438 0.095 Uiso 1 1 d R . .
H6C H -0.0218 0.4836 0.3558 0.095 Uiso 1 1 d R . .
C7 C 0.0568(5) 0.3782(6) 0.1856(5) 0.062(2) Uani 1 1 d . . .
H7A H 0.0441 0.3975 0.1343 0.094 Uiso 1 1 calc R A .
H7B H 0.0375 0.3270 0.2013 0.094 Uiso 1 1 calc R . .
H7C H 0.1236 0.3586 0.1967 0.094 Uiso 1 1 calc R . .
C8 C 0.4281(5) 0.4154(6) 0.2337(5) 0.068(3) Uani 1 1 d . . .
H8A H 0.4131 0.4759 0.2468 0.102 Uiso 1 1 calc R A .
H8B H 0.4611 0.4116 0.1896 0.102 Uiso 1 1 calc R . .
H8C H 0.4678 0.3682 0.2715 0.102 Uiso 1 1 calc R . .
C9 C 0.3472(6) 0.2821(6) 0.1957(6) 0.076(3) Uani 1 1 d . . .
H9A H 0.3854 0.2347 0.2340 0.114 Uiso 1 1 calc R A .
H9B H 0.3817 0.2777 0.1523 0.114 Uiso 1 1 calc R . .
H9C H 0.2894 0.2734 0.1875 0.114 Uiso 1 1 calc R . .
C10 C 0.2513(6) 0.4825(6) 0.1415(4) 0.057(2) Uani 1 1 d . . .
H10A H 0.1901 0.4793 0.1363 0.086 Uiso 1 1 calc R A .
H10B H 0.2854 0.4681 0.0987 0.086 Uiso 1 1 calc R . .
H10C H 0.2431 0.5444 0.1484 0.086 Uiso 1 1 calc R . .
C11 C 0.4074(6) 0.2717(7) 0.3889(6) 0.089(3) Uani 1 1 d . A .
H11A H 0.4397 0.2432 0.3492 0.134 Uiso 1 1 calc R . .
H11B H 0.4201 0.2249 0.4313 0.134 Uiso 1 1 calc R . .
H11C H 0.4295 0.3188 0.3978 0.134 Uiso 1 1 calc R . .
C12 C 0.2229(7) 0.3683(7) 0.4474(5) 0.080(3) Uani 1 1 d . A .
H12A H 0.2621 0.3925 0.4706 0.121 Uiso 1 1 calc R . .
H12B H 0.2160 0.3179 0.4800 0.121 Uiso 1 1 calc R . .
H12C H 0.1615 0.4170 0.4343 0.121 Uiso 1 1 calc R . .
C13 C 0.2406(6) 0.2314(6) 0.3486(6) 0.077(3) Uani 1 1 d . A .
H13A H 0.1765 0.2585 0.3284 0.116 Uiso 1 1 calc R . .
H13B H 0.2440 0.1903 0.3930 0.116 Uiso 1 1 calc R . .
H13C H 0.2819 0.1967 0.3150 0.116 Uiso 1 1 calc R . .
C14 C 0.2842(5) 0.5637(6) 0.3998(5) 0.063(2) Uani 1 1 d . . .
H14A H 0.2867 0.5035 0.3928 0.095 Uiso 1 1 calc R A .
H14B H 0.3321 0.5558 0.4359 0.095 Uiso 1 1 calc R . .
H14C H 0.2955 0.5962 0.3551 0.095 Uiso 1 1 calc R . .
C15 C 0.1693(6) 0.7442(6) 0.4382(5) 0.062(2) Uani 1 1 d . . .
H15A H 0.1880 0.7701 0.3937 0.094 Uiso 1 1 calc R A .
H15B H 0.2144 0.7361 0.4766 0.094 Uiso 1 1 calc R . .
H15C H 0.1074 0.7859 0.4489 0.094 Uiso 1 1 calc R . .
C16 C 0.1495(7) 0.5762(7) 0.5194(5) 0.071(3) Uani 1 1 d . . .
H16A H 0.1035 0.6219 0.5436 0.107 Uiso 1 1 d R A .
H16B H 0.2089 0.5498 0.5471 0.107 Uiso 1 1 d R . .
H16C H 0.1274 0.5276 0.5143 0.107 Uiso 1 1 d R . .
C17 C -0.1205(5) 0.6719(6) 0.3472(5) 0.059(2) Uani 1 1 d . A .
H17A H -0.1080 0.6496 0.3018 0.088 Uiso 1 1 calc R . .
H17B H -0.1829 0.7203 0.3444 0.088 Uiso 1 1 calc R . .
H17C H -0.1169 0.6213 0.3847 0.088 Uiso 1 1 calc R . .
C18 C -0.0602(7) 0.7524(8) 0.4565(5) 0.091(4) Uani 1 1 d . A .
H18A H -0.0445 0.6974 0.4925 0.137 Uiso 1 1 calc R . .
H18B H -0.1269 0.7899 0.4568 0.137 Uiso 1 1 calc R . .
H18C H -0.0240 0.7877 0.4671 0.137 Uiso 1 1 calc R . .
C19 C -0.0469(6) 0.8212(6) 0.3015(6) 0.074(3) Uani 1 1 d . A .
H19A H -0.0036 0.8482 0.3142 0.111 Uiso 1 1 calc R . .
H19B H -0.1110 0.8661 0.3010 0.111 Uiso 1 1 calc R . .
H19C H -0.0340 0.8037 0.2545 0.111 Uiso 1 1 calc R . .
C20 C 0.4228(5) 0.5956(5) 0.0640(4) 0.054(2) Uani 1 1 d . . .
H20A H 0.4906 0.5641 0.0644 0.081 Uiso 1 1 calc R A .
H20B H 0.3932 0.5663 0.0363 0.081 Uiso 1 1 calc R . .
H20C H 0.4024 0.5921 0.1126 0.081 Uiso 1 1 calc R . .
C21 C 0.2590(5) 0.7748(6) 0.0213(5) 0.055(2) Uani 1 1 d . . .
H21A H 0.2388 0.7808 0.0696 0.083 Uiso 1 1 calc R A .
H21B H 0.2313 0.7377 0.0010 0.083 Uiso 1 1 calc R . .
H21C H 0.2390 0.8356 -0.0078 0.083 Uiso 1 1 calc R . .
C22 C 0.4221(7) 0.7212(7) -0.0698(4) 0.068(3) Uani 1 1 d . . .
H22A H 0.4031 0.7850 -0.0929 0.102 Uiso 1 1 calc R A .
H22B H 0.3911 0.6905 -0.0947 0.102 Uiso 1 1 calc R . .
H22C H 0.4898 0.6899 -0.0713 0.102 Uiso 1 1 calc R . .
C23 C 0.6353(5) 0.6686(6) 0.0597(6) 0.070(3) Uani 1 1 d . A .
H23A H 0.6401 0.6347 0.1077 0.105 Uiso 1 1 calc R . .
H23B H 0.6946 0.6746 0.0489 0.105 Uiso 1 1 calc R . .
H23C H 0.6208 0.6354 0.0257 0.105 Uiso 1 1 calc R . .
C24 C 0.5420(5) 0.8490(6) -0.0364(4) 0.053(2) Uani 1 1 d . A .
H24A H 0.5249 0.8199 -0.0724 0.080 Uiso 1 1 calc R . .
H24B H 0.6045 0.8487 -0.0444 0.080 Uiso 1 1 calc R . .
H24C H 0.4971 0.9123 -0.0396 0.080 Uiso 1 1 calc R . .
C25 C 0.5726(6) 0.8485(6) 0.1150(4) 0.056(2) Uani 1 1 d . A .
H25A H 0.5324 0.9136 0.1035 0.084 Uiso 1 1 calc R . .
H25B H 0.6378 0.8409 0.1099 0.084 Uiso 1 1 calc R . .
H25C H 0.5639 0.8251 0.1639 0.084 Uiso 1 1 calc R . .
C26 C 0.3160(5) 0.9983(5) 0.0005(4) 0.0493(19) Uani 1 1 d . A .
H26A H 0.3699 0.9949 0.0285 0.074 Uiso 1 1 calc R . .
H26B H 0.3063 1.0431 -0.0428 0.074 Uiso 1 1 calc R . .
H26C H 0.3275 0.9380 -0.0120 0.074 Uiso 1 1 calc R . .
C27 C 0.1890(6) 1.1537(5) 0.0666(5) 0.060(2) Uani 1 1 d . A .
H27A H 0.1262 1.1816 0.0835 0.091 Uiso 1 1 calc R . .
H27B H 0.1941 1.1898 0.0216 0.091 Uiso 1 1 calc R . .
H27C H 0.2350 1.1523 0.1017 0.091 Uiso 1 1 calc R . .
C28 C 0.1104(5) 1.0374(6) -0.0017(5) 0.065(2) Uani 1 1 d . A .
H28A H 0.1198 0.9752 -0.0085 0.097 Uiso 1 1 calc R . .
H28B H 0.1061 1.0755 -0.0479 0.097 Uiso 1 1 calc R . .
H28C H 0.0527 1.0635 0.0226 0.097 Uiso 1 1 calc R . .
C29 C 0.0329(6) 0.9860(7) 0.1644(6) 0.077(3) Uani 1 1 d . . .
H29A H 0.0020 1.0424 0.1306 0.116 Uiso 1 1 calc R A .
H29B H -0.0063 0.9849 0.2048 0.116 Uiso 1 1 calc R . .
H29C H 0.0429 0.9329 0.1412 0.116 Uiso 1 1 calc R . .
C30 C 0.1293(7) 1.0902(6) 0.2292(5) 0.074(3) Uani 1 1 d . . .
H30A H 0.1898 1.0913 0.2412 0.110 Uiso 1 1 calc R A .
H30B H 0.0926 1.0940 0.2715 0.110 Uiso 1 1 calc R . .
H30C H 0.0959 1.1424 0.1924 0.110 Uiso 1 1 calc R . .
C31 C 0.1869(6) 0.8865(5) 0.2750(4) 0.056(2) Uani 1 1 d . . .
H31A H 0.1768 0.8333 0.2637 0.085 Uiso 1 1 calc R A .
H31B H 0.1512 0.9072 0.3160 0.085 Uiso 1 1 calc R . .
H31C H 0.2533 0.8695 0.2863 0.085 Uiso 1 1 calc R . .
C32 C 0.3995(6) 1.0187(5) 0.2118(5) 0.064(2) Uani 1 1 d . A .
H32A H 0.4418 1.0060 0.1729 0.096 Uiso 1 1 calc R . .
H32B H 0.4009 1.0717 0.2306 0.096 Uiso 1 1 calc R . .
H32C H 0.3360 1.0318 0.1943 0.096 Uiso 1 1 calc R . .
C33 C 0.3588(8) 0.9464(8) 0.3578(5) 0.098(4) Uani 1 1 d . A .
H33A H 0.2939 0.9666 0.3404 0.148 Uiso 1 1 calc R . .
H33B H 0.3673 0.9957 0.3778 0.148 Uiso 1 1 calc R . .
H33C H 0.3741 0.8923 0.3946 0.148 Uiso 1 1 calc R . .
C34 C 0.5554(8) 0.9007(7) 0.3170(6) 0.098(4) Uani 1 1 d . A .
H34A H 0.5781 0.8474 0.3547 0.148 Uiso 1 1 calc R . .
H34B H 0.5522 0.9553 0.3357 0.148 Uiso 1 1 calc R . .
H34C H 0.5980 0.8907 0.2782 0.148 Uiso 1 1 calc R . .
C35 C 0.4753(7) 0.6924(7) 0.3853(5) 0.074(3) Uani 1 1 d . . .
H35A H 0.5024 0.7228 0.4139 0.111 Uiso 1 1 calc R A .
H35B H 0.5001 0.6265 0.4033 0.111 Uiso 1 1 calc R . .
H35C H 0.4075 0.7176 0.3881 0.111 Uiso 1 1 calc R . .
C36 C 0.6342(5) 0.6807(6) 0.2899(5) 0.068(3) Uani 1 1 d . . .
H36A H 0.6497 0.7021 0.2425 0.103 Uiso 1 1 calc R A .
H36B H 0.6664 0.6140 0.3014 0.103 Uiso 1 1 calc R . .
H36C H 0.6539 0.7095 0.3247 0.103 Uiso 1 1 calc R . .
C37 C 0.4843(6) 0.6274(5) 0.2445(5) 0.058(2) Uani 1 1 d . . .
H37A H 0.4215 0.6289 0.2531 0.087 Uiso 1 1 calc R A .
H37B H 0.5303 0.5658 0.2618 0.087 Uiso 1 1 calc R . .
H37C H 0.4900 0.6432 0.1935 0.087 Uiso 1 1 calc R . .
C38 C 0.2941(5) 0.7084(6) 0.6676(4) 0.048(2) Uani 1 1 d . . .
C39 C 0.3127(5) 0.6162(5) 0.6678(4) 0.053(2) Uani 1 1 d . . .
H39 H 0.2891 0.5845 0.7042 0.063 Uiso 1 1 calc R . .
C40 C 0.3642(6) 0.5689(6) 0.6168(5) 0.061(2) Uani 1 1 d . . .
H40 H 0.3758 0.5059 0.6188 0.074 Uiso 1 1 calc R . .
C41 C 0.3988(6) 0.6131(7) 0.5629(5) 0.069(3) Uani 1 1 d . . .
H41 H 0.4353 0.5805 0.5284 0.083 Uiso 1 1 calc R . .
C42 C 0.3798(6) 0.7050(7) 0.5596(5) 0.064(2) Uani 1 1 d . . .
H42 H 0.4019 0.7368 0.5223 0.076 Uiso 1 1 calc R . .
C43 C 0.3278(6) 0.7506(7) 0.6116(5) 0.061(2) Uani 1 1 d . . .
H43 H 0.3147 0.8141 0.6085 0.073 Uiso 1 1 calc R . .
C44 C 0.1292(5) 0.8282(5) 0.6786(4) 0.0445(18) Uani 1 1 d . . .
C45 C 0.0986(6) 0.9220(6) 0.6494(5) 0.056(2) Uani 1 1 d . . .
H45 H 0.1334 0.9560 0.6610 0.067 Uiso 1 1 calc R . .
C46 C 0.0194(6) 0.9665(6) 0.6043(5) 0.064(2) Uani 1 1 d . . .
H46 H 0.0016 1.0294 0.5851 0.077 Uiso 1 1 calc R . .
C47 C -0.0333(6) 0.9198(8) 0.5875(5) 0.071(3) Uani 1 1 d . . .
H47 H -0.0875 0.9500 0.5567 0.085 Uiso 1 1 calc R . .
C48 C -0.0069(6) 0.8298(7) 0.6154(5) 0.059(2) Uani 1 1 d . . .
H48 H -0.0436 0.7973 0.6048 0.071 Uiso 1 1 calc R . .
C49 C 0.0730(5) 0.7848(6) 0.6593(4) 0.050(2) Uani 1 1 d . . .
H49 H 0.0901 0.7215 0.6770 0.060 Uiso 1 1 calc R . .
C50 C 0.2723(5) 0.8359(5) 0.7524(4) 0.0441(18) Uani 1 1 d . . .
C51 C 0.3620(5) 0.8337(5) 0.7424(4) 0.0471(19) Uani 1 1 d . . .
H51 H 0.4033 0.7890 0.7173 0.057 Uiso 1 1 calc R . .
C52 C 0.3934(5) 0.8944(6) 0.7677(5) 0.057(2) Uani 1 1 d . . .
H52 H 0.4546 0.8912 0.7581 0.069 Uiso 1 1 calc R . .
C53 C 0.3381(6) 0.9589(6) 0.8063(5) 0.058(2) Uani 1 1 d . . .
H53 H 0.3599 1.0003 0.8233 0.070 Uiso 1 1 calc R . .
C54 C 0.2501(6) 0.9613(6) 0.8193(5) 0.058(2) Uani 1 1 d . . .
H54 H 0.2104 1.0045 0.8463 0.070 Uiso 1 1 calc R . .
C55 C 0.2192(5) 0.9019(6) 0.7936(5) 0.055(2) Uani 1 1 d . . .
H55 H 0.1583 0.9053 0.8042 0.066 Uiso 1 1 calc R . .
C56 C 0.2133(5) 0.7068(5) 0.7957(4) 0.0460(19) Uani 1 1 d . . .
C57 C 0.1297(5) 0.7289(6) 0.8309(5) 0.052(2) Uani 1 1 d . . .
H57 H 0.0766 0.7791 0.8090 0.063 Uiso 1 1 calc R . .
C58 C 0.1204(6) 0.6816(7) 0.8956(5) 0.063(2) Uani 1 1 d . . .
H58 H 0.0620 0.7004 0.9170 0.076 Uiso 1 1 calc R . .
C59 C 0.1951(6) 0.6072(6) 0.9294(5) 0.061(2) Uani 1 1 d . . .
H59 H 0.1892 0.5738 0.9735 0.073 Uiso 1 1 calc R . .
C60 C 0.2787(6) 0.5833(6) 0.8965(5) 0.054(2) Uani 1 1 d . . .
H60 H 0.3312 0.5322 0.9183 0.065 Uiso 1 1 calc R . .
C61 C 0.2877(5) 0.6315(5) 0.8331(5) 0.051(2) Uani 1 1 d . . .
H61 H 0.3471 0.6134 0.8132 0.061 Uiso 1 1 calc R . .
O1 O 0.444(2) 1.0188(19) 0.5067(18) 0.113(4) Uani 0.50 1 d PDU B -3
C62 C 0.542(3) 0.965(2) 0.500(3) 0.113(5) Uani 0.50 1 d PDU B -3
H62A H 0.5516 0.9106 0.4800 0.135 Uiso 0.50 1 d PR B -3
H62B H 0.5729 0.9464 0.5467 0.135 Uiso 0.50 1 d PR B -3
C63 C 0.5778(18) 1.031(2) 0.456(2) 0.113(5) Uani 0.50 1 d PDU B -3
H63A H 0.6423 0.9932 0.4526 0.169 Uiso 0.50 1 d PR B -3
H63B H 0.5479 1.0538 0.4096 0.169 Uiso 0.50 1 d PR B -3
H63C H 0.5737 1.0818 0.4791 0.169 Uiso 0.50 1 d PR B -3
C64 C 0.3896(17) 0.972(2) 0.544(2) 0.113(4) Uani 0.50 1 d PDU B -3
H64A H 0.4199 0.9392 0.5889 0.135 Uiso 0.50 1 d PR B -3
H64B H 0.3841 0.9290 0.5158 0.135 Uiso 0.50 1 d PR B -3
C65 C 0.2920(17) 1.0380(17) 0.5534(13) 0.113(4) Uani 0.50 1 d PDU B -3
H65A H 0.2532 1.0093 0.5773 0.169 Uiso 0.50 1 d PR B -3
H65B H 0.2993 1.0804 0.5810 0.169 Uiso 0.50 1 d PR B -3
H65C H 0.2634 1.0702 0.5076 0.169 Uiso 0.50 1 d PR B -3

loop_
_atom_site_aniso_label
_atom_site_aniso_U_11
_atom_site_aniso_U_22
_atom_site_aniso_U_33
_atom_site_aniso_U_23
_atom_site_aniso_U_13
_atom_site_aniso_U_12
U1 0.03308(15) 0.04257(17) 0.0501(2) -0.01418(14) 0.00687(12) -0.01899(13)
U2 0.03463(15) 0.03844(16) 0.04406(18) -0.01358(13) 0.00740(12) -0.01776(12)
Si1 0.0418(11) 0.0495(13) 0.0526(14) -0.0107(11) 0.0036(10) -0.0193(10)
Si2 0.0382(11) 0.0489(13) 0.0635(15) -0.0196(11) 0.0089(10) -0.0215(10)
Si3 0.0399(12) 0.0431(13) 0.0854(19) -0.0202(12) 0.0187(11) -0.0198(10)
Si4 0.0474(13) 0.0519(14) 0.0821(19) -0.0012(13) 0.0039(12) -0.0214(11)
Si5 0.0575(14) 0.0694(16) 0.0492(15) -0.0129(12) 0.0050(11) -0.0391(13)
Si6 0.0501(13) 0.0683(16) 0.0637(16) -0.0312(13) 0.0153(11) -0.0326(12)
Si7 0.0463(12) 0.0480(12) 0.0459(13) -0.0182(10) 0.0106(10) -0.0272(10)
Si8 0.0370(11) 0.0462(12) 0.0558(14) -0.0152(10) 0.0109(10) -0.0212(10)
Si9 0.0376(11) 0.0418(12) 0.0547(14) -0.0124(10) 0.0077(10) -0.0133(9)
Si10 0.0472(12) 0.0456(13) 0.0639(16) -0.0146(11) 0.0228(11) -0.0138(10)
Si11 0.0865(18) 0.0597(16) 0.0606(17) -0.0195(13) -0.0074(14) -0.0392(14)
Si12 0.0385(11) 0.0544(13) 0.0461(13) -0.0099(10) 0.0044(9) -0.0224(10)
N1A 0.040(4) 0.045(4) 0.054(5) -0.017(3) 0.012(3) -0.016(3)
C1A 0.049(4) 0.052(4) 0.043(4) -0.015(3) 0.009(3) -0.019(4)
C1B 0.040(4) 0.045(4) 0.054(5) -0.017(3) 0.012(3) -0.016(3)
N1B 0.049(4) 0.052(4) 0.043(4) -0.015(3) 0.009(3) -0.019(4)
N2 0.036(3) 0.046(4) 0.048(4) -0.013(3) 0.010(3) -0.022(3)
N3 0.039(3) 0.042(4) 0.064(4) -0.016(3) 0.013(3) -0.018(3)
N4 0.049(4) 0.055(4) 0.050(4) -0.012(3) 0.006(3) -0.032(3)
N5 0.039(3) 0.041(3) 0.041(4) -0.011(3) 0.006(3) -0.025(3)
N6 0.038(3) 0.043(4) 0.046(4) -0.010(3) 0.011(3) -0.018(3)
N7 0.043(3) 0.051(4) 0.051(4) -0.018(3) 0.010(3) -0.030(3)
B1 0.035(4) 0.048(5) 0.058(6) -0.018(4) 0.004(4) -0.017(4)
C2 0.057(5) 0.055(5) 0.076(7) -0.002(5) 0.007(5) -0.025(4)
C3 0.043(4) 0.052(5) 0.067(6) -0.007(4) -0.002(4) -0.011(4)
C4 0.069(6) 0.081(7) 0.053(6) -0.018(5) 0.002(5) -0.029(5)
C5 0.044(5) 0.063(6) 0.088(7) -0.029(5) 0.011(4) -0.028(4)
C6 0.060(5) 0.061(6) 0.072(6) -0.020(5) 0.025(5) -0.024(5)
C7 0.044(5) 0.056(5) 0.096(7) -0.037(5) 0.013(4) -0.020(4)
C8 0.044(5) 0.059(6) 0.104(8) -0.013(5) 0.018(5) -0.023(4)
C9 0.063(6) 0.060(6) 0.114(9) -0.036(6) 0.034(6) -0.025(5)
C10 0.061(5) 0.061(6) 0.064(6) -0.020(4) 0.018(4) -0.036(5)
C11 0.047(5) 0.065(7) 0.138(10) 0.008(6) -0.009(6) -0.010(5)
C12 0.087(7) 0.082(7) 0.078(7) 0.008(6) 0.004(6) -0.046(6)
C13 0.070(6) 0.051(6) 0.113(9) 0.001(5) 0.022(6) -0.032(5)
C14 0.052(5) 0.075(6) 0.070(6) -0.009(5) -0.005(4) -0.033(5)
C15 0.074(6) 0.061(6) 0.067(6) -0.022(5) -0.008(5) -0.037(5)
C16 0.090(7) 0.083(7) 0.053(6) -0.014(5) 0.017(5) -0.047(6)
C17 0.042(4) 0.072(6) 0.073(6) -0.031(5) 0.016(4) -0.027(4)
C18 0.075(7) 0.146(11) 0.086(8) -0.079(8) 0.033(6) -0.058(7)
C19 0.054(5) 0.056(6) 0.112(9) -0.021(6) 0.006(5) -0.018(5)
C20 0.053(5) 0.050(5) 0.063(6) -0.016(4) 0.008(4) -0.022(4)
C21 0.049(5) 0.063(5) 0.068(6) -0.018(4) 0.002(4) -0.034(4)
C22 0.093(7) 0.098(7) 0.051(6) -0.025(5) 0.017(5) -0.074(6)
C23 0.044(5) 0.057(6) 0.108(8) -0.011(5) 0.019(5) -0.018(4)
C24 0.045(4) 0.060(5) 0.064(6) -0.022(4) 0.017(4) -0.027(4)
C25 0.057(5) 0.069(6) 0.058(6) -0.012(4) 0.011(4) -0.042(5)
C26 0.047(4) 0.046(5) 0.058(5) -0.010(4) 0.010(4) -0.021(4)
C27 0.070(6) 0.043(5) 0.064(6) -0.012(4) 0.011(5) -0.017(4)
C28 0.041(4) 0.077(6) 0.066(6) -0.004(5) -0.007(4) -0.013(4)
C29 0.044(5) 0.078(7) 0.108(8) -0.012(6) 0.025(5) -0.023(5)
C30 0.095(7) 0.051(6) 0.070(7) -0.023(5) 0.040(5) -0.019(5)
C31 0.061(5) 0.048(5) 0.061(6) -0.017(4) 0.024(4) -0.019(4)
C32 0.075(6) 0.031(4) 0.090(7) -0.012(4) -0.009(5) -0.023(4)
C33 0.140(10) 0.088(8) 0.061(7) -0.037(6) -0.004(7) -0.027(7)
C34 0.129(10) 0.082(8) 0.106(9) -0.006(6) -0.049(8) -0.067(7)
C35 0.088(7) 0.067(6) 0.059(6) -0.008(5) 0.019(5) -0.022(5)
C36 0.036(4) 0.072(6) 0.104(8) -0.011(5) -0.002(5) -0.029(4)
C37 0.054(5) 0.050(5) 0.067(6) -0.009(4) -0.005(4) -0.016(4)
C38 0.034(4) 0.059(5) 0.051(5) -0.021(4) -0.001(3) -0.014(4)
C39 0.046(4) 0.052(5) 0.061(6) -0.018(4) 0.008(4) -0.016(4)
C40 0.061(5) 0.051(5) 0.063(6) -0.021(5) -0.004(5) -0.007(4)
C41 0.043(5) 0.099(8) 0.062(6) -0.039(6) 0.006(4) -0.014(5)
C42 0.061(5) 0.085(7) 0.059(6) -0.028(5) 0.012(4) -0.037(5)
C43 0.057(5) 0.080(6) 0.063(6) -0.032(5) 0.016(4) -0.037(5)
C44 0.042(4) 0.056(5) 0.040(5) -0.018(4) 0.016(3) -0.020(4)
C45 0.053(5) 0.056(5) 0.065(6) -0.011(4) 0.012(4) -0.028(4)
C46 0.060(5) 0.060(6) 0.057(6) -0.006(5) 0.004(5) -0.008(5)
C47 0.049(5) 0.103(8) 0.045(6) -0.014(5) 0.001(4) -0.012(6)
C48 0.048(5) 0.082(7) 0.053(6) -0.026(5) 0.006(4) -0.026(5)
C49 0.045(4) 0.068(6) 0.042(5) -0.018(4) 0.007(4) -0.027(4)
C50 0.038(4) 0.046(4) 0.050(5) -0.012(4) 0.005(3) -0.016(3)
C51 0.045(4) 0.054(5) 0.049(5) -0.018(4) 0.007(4) -0.022(4)
C52 0.041(4) 0.066(6) 0.073(6) -0.020(5) 0.005(4) -0.026(4)
C53 0.059(5) 0.060(6) 0.064(6) -0.020(5) 0.002(4) -0.029(5)
C54 0.055(5) 0.054(5) 0.068(6) -0.028(5) 0.011(4) -0.017(4)
C55 0.038(4) 0.061(5) 0.073(6) -0.031(5) 0.014(4) -0.020(4)
C56 0.042(4) 0.052(5) 0.055(5) -0.023(4) 0.005(4) -0.024(4)
C57 0.044(4) 0.057(5) 0.060(6) -0.021(4) 0.005(4) -0.019(4)
C58 0.061(6) 0.098(8) 0.047(6) -0.026(5) 0.019(4) -0.045(6)
C59 0.072(6) 0.070(6) 0.049(6) -0.009(5) -0.005(5) -0.037(5)
C60 0.063(5) 0.048(5) 0.057(6) -0.014(4) -0.010(4) -0.024(4)
C61 0.043(4) 0.053(5) 0.063(6) -0.021(4) 0.000(4) -0.022(4)
O1 0.136(8) 0.104(7) 0.098(7) -0.016(6) -0.009(8) -0.047(7)
C62 0.137(8) 0.104(7) 0.098(7) -0.016(6) -0.009(8) -0.046(7)
C63 0.137(8) 0.104(7) 0.098(7) -0.016(6) -0.009(8) -0.046(7)
C64 0.136(8) 0.104(7) 0.098(7) -0.016(6) -0.009(8) -0.046(7)
C65 0.136(8) 0.104(7) 0.098(7) -0.016(6) -0.009(8) -0.046(7)

loop_
_atom_type_symbol
_atom_type_description
_atom_type_scat_dispersion_real
_atom_type_scat_dispersion_imag
_atom_type_scat_source
C C 0.0033 0.0016 'International Tables Vol C Tables 4.2.6.8 and 6.1.1.4'
H H 0.0000 0.0000 'International Tables Vol C Tables 4.2.6.8 and 6.1.1.4'
B B 0.0013 0.0007 'International Tables Vol C Tables 4.2.6.8 and 6.1.1.4'
N N 0.0061 0.0033 'International Tables Vol C Tables 4.2.6.8 and 6.1.1.4'
Si Si 0.0817 0.0704 'International Tables Vol C Tables 4.2.6.8 and 6.1.1.4'
U U -9.6767 9.6646 'International Tables Vol C Tables 4.2.6.8 and 6.1.1.4'
O O 0.0106 0.0060 'International Tables Vol C Tables 4.2.6.8 and 6.1.1.4'

loop_
_geom_angle_atom_site_label_1
_geom_angle_atom_site_label_2
_geom_angle_atom_site_label_3
_geom_angle
N4 U1 N2 107.0(2)
N4 U1 N3 126.7(2)
N2 U1 N3 107.9(2)
N4 U1 C1A 95.5(2)
N2 U1 C1A 112.5(2)
N3 U1 C1A 106.7(2)
N5 U2 N6 113.5(2)
N5 U2 N7 107.1(2)
N6 U2 N7 110.7(2)
N5 U2 N1A 110.4(2)
N6 U2 N1A 105.0(2)
N7 U2 N1A 110.2(2)
N2 Si1 C2 110.8(3)
N2 Si1 C4 111.5(4)
C2 Si1 C4 105.9(4)
N2 Si1 C3 112.4(3)
C2 Si1 C3 106.6(4)
C4 Si1 C3 109.3(4)
N2 Si2 C5 114.6(4)
N2 Si2 C7 112.1(3)
C5 Si2 C7 108.9(4)
N2 Si2 C6 105.9(3)
C5 Si2 C6 107.2(4)
C7 Si2 C6 107.8(4)
N3 Si3 C8 112.4(4)
N3 Si3 C9 113.5(4)
C8 Si3 C9 109.7(4)
N3 Si3 C10 107.9(3)
C8 Si3 C10 107.4(4)
C9 Si3 C10 105.7(4)
N3 Si4 C12 110.8(4)
N3 Si4 C11 111.9(4)
C12 Si4 C11 106.2(5)
N3 Si4 C13 111.8(4)
C12 Si4 C13 108.6(4)
C11 Si4 C13 107.3(4)
N4 Si5 C15 114.5(4)
N4 Si5 C16 112.4(4)
C15 Si5 C16 108.3(4)
N4 Si5 C14 106.8(3)
C15 Si5 C14 105.1(4)
C16 Si5 C14 109.4(4)
N4 Si6 C19 108.4(4)
N4 Si6 C18 112.8(4)
C19 Si6 C18 109.4(5)
N4 Si6 C17 111.8(3)
C19 Si6 C17 109.4(4)
C18 Si6 C17 104.9(4)
N5 Si7 C22 115.4(3)
N5 Si7 C20 111.0(3)
C22 Si7 C20 107.9(4)
N5 Si7 C21 107.2(3)
C22 Si7 C21 106.8(4)
C20 Si7 C21 108.2(4)
N5 Si8 C23 110.4(3)
N5 Si8 C25 110.5(3)
C23 Si8 C25 109.1(4)
N5 Si8 C24 114.9(3)
C23 Si8 C24 107.6(4)
C25 Si8 C24 104.0(4)
N6 Si9 C26 109.5(3)
N6 Si9 C28 111.6(4)
C26 Si9 C28 108.2(4)
N6 Si9 C27 113.4(4)
C26 Si9 C27 105.9(4)
C28 Si9 C27 108.1(4)
N6 Si10 C30 113.8(4)
N6 Si10 C29 112.4(4)
C30 Si10 C29 109.2(5)
N6 Si10 C31 108.1(3)
C30 Si10 C31 107.4(4)
C29 Si10 C31 105.5(4)
N7 Si11 C33 112.9(4)
N7 Si11 C32 109.5(3)
C33 Si11 C32 108.1(5)
N7 Si11 C34 112.9(4)
C33 Si11 C34 106.4(5)
C32 Si11 C34 106.8(5)
N7 Si12 C35 111.1(4)
N7 Si12 C36 116.2(4)
C35 Si12 C36 108.6(5)
N7 Si12 C37 107.7(3)
C35 Si12 C37 108.6(4)
C36 Si12 C37 104.2(4)
C1A N1A U2 175.0(6)
N1A C1A U1 178.3(6)
Si2 N2 Si1 118.8(3)
Si2 N2 U1 114.6(3)
Si1 N2 U1 126.2(3)
Si3 N3 Si4 117.1(3)
Si3 N3 U1 112.0(3)
Si4 N3 U1 130.6(3)
Si5 N4 Si6 117.4(3)
Si5 N4 U1 113.9(3)
Si6 N4 U1 127.6(3)
Si8 N5 Si7 119.1(3)
Si8 N5 U2 129.9(3)
Si7 N5 U2 111.0(3)
Si10 N6 Si9 118.0(3)
Si10 N6 U2 113.5(3)
Si9 N6 U2 128.4(3)
Si12 N7 Si11 118.9(3)
Si12 N7 U2 112.9(3)
Si11 N7 U2 128.0(3)
C56 B1 C44 111.5(6)
C56 B1 C50 104.7(6)
C44 B1 C50 111.3(6)
C56 B1 C38 113.7(7)
C44 B1 C38 103.9(6)
C50 B1 C38 112.0(6)
Si1 C2 H2A 109.5
Si1 C2 H2B 109.5
H2A C2 H2B 109.5
Si1 C2 H2C 109.5
H2A C2 H2C 109.5
H2B C2 H2C 109.5
Si1 C3 H3A 109.5
Si1 C3 H3B 109.5
H3A C3 H3B 109.5
Si1 C3 H3C 109.5
H3A C3 H3C 109.5
H3B C3 H3C 109.5
Si1 C4 H4A 109.5
Si1 C4 H4B 109.5
H4A C4 H4B 109.5
Si1 C4 H4C 109.5
H4A C4 H4C 109.5
H4B C4 H4C 109.5
Si2 C5 H5A 109.5
Si2 C5 H5B 109.5
H5A C5 H5B 109.5
Si2 C5 H5C 109.5
H5A C5 H5C 109.5
H5B C5 H5C 109.5
Si2 C6 H6A 109.5
Si2 C6 H6B 109.5
H6A C6 H6B 109.5
Si2 C6 H6C 109.5
H6A C6 H6C 109.5
H6B C6 H6C 109.5
Si2 C7 H7A 109.5
Si2 C7 H7B 109.5
H7A C7 H7B 109.5
Si2 C7 H7C 109.5
H7A C7 H7C 109.5
H7B C7 H7C 109.5
Si3 C8 H8A 109.5
Si3 C8 H8B 109.5
H8A C8 H8B 109.5
Si3 C8 H8C 109.5
H8A C8 H8C 109.5
H8B C8 H8C 109.5
Si3 C9 H9A 109.5
Si3 C9 H9B 109.5
H9A C9 H9B 109.5
Si3 C9 H9C 109.5
H9A C9 H9C 109.5
H9B C9 H9C 109.5
Si3 C10 H10A 109.5
Si3 C10 H10B 109.5
H10A C10 H10B 109.5
Si3 C10 H10C 109.5
H10A C10 H10C 109.5
H10B C10 H10C 109.5
Si4 C11 H11A 109.5
Si4 C11 H11B 109.5
H11A C11 H11B 109.5
Si4 C11 H11C 109.5
H11A C11 H11C 109.5
H11B C11 H11C 109.5
Si4 C12 H12A 109.5
Si4 C12 H12B 109.5
H12A C12 H12B 109.5
Si4 C12 H12C 109.5
H12A C12 H12C 109.5
H12B C12 H12C 109.5
Si4 C13 H13A 109.5
Si4 C13 H13B 109.5
H13A C13 H13B 109.5
Si4 C13 H13C 109.5
H13A C13 H13C 109.5
H13B C13 H13C 109.5
Si5 C14 H14A 109.5
Si5 C14 H14B 109.5
H14A C14 H14B 109.5
Si5 C14 H14C 109.5
H14A C14 H14C 109.5
H14B C14 H14C 109.5
Si5 C15 H15A 109.5
Si5 C15 H15B 109.5
H15A C15 H15B 109.5
Si5 C15 H15C 109.5
H15A C15 H15C 109.5
H15B C15 H15C 109.5
Si5 C16 H16A 109.4
Si5 C16 H16B 109.4
H16A C16 H16B 109.5
Si5 C16 H16C 109.5
H16A C16 H16C 109.5
H16B C16 H16C 109.5
Si6 C17 H17A 109.5
Si6 C17 H17B 109.5
H17A C17 H17B 109.5
Si6 C17 H17C 109.5
H17A C17 H17C 109.5
H17B C17 H17C 109.5
Si6 C18 H18A 109.5
Si6 C18 H18B 109.5
H18A C18 H18B 109.5
Si6 C18 H18C 109.5
H18A C18 H18C 109.5
H18B C18 H18C 109.5
Si6 C19 H19A 109.5
Si6 C19 H19B 109.5
H19A C19 H19B 109.5
Si6 C19 H19C 109.5
H19A C19 H19C 109.5
H19B C19 H19C 109.5
Si7 C20 H20A 109.5
Si7 C20 H20B 109.5
H20A C20 H20B 109.5
Si7 C20 H20C 109.5
H20A C20 H20C 109.5
H20B C20 H20C 109.5
Si7 C21 H21A 109.5
Si7 C21 H21B 109.5
H21A C21 H21B 109.5
Si7 C21 H21C 109.5
H21A C21 H21C 109.5
H21B C21 H21C 109.5
Si7 C22 H22A 109.5
Si7 C22 H22B 109.5
H22A C22 H22B 109.5
Si7 C22 H22C 109.5
H22A C22 H22C 109.5
H22B C22 H22C 109.5
Si8 C23 H23A 109.5
Si8 C23 H23B 109.5
H23A C23 H23B 109.5
Si8 C23 H23C 109.5
H23A C23 H23C 109.5
H23B C23 H23C 109.5
Si8 C24 H24A 109.5
Si8 C24 H24B 109.5
H24A C24 H24B 109.5
Si8 C24 H24C 109.5
H24A C24 H24C 109.5
H24B C24 H24C 109.5
Si8 C25 H25A 109.5
Si8 C25 H25B 109.5
H25A C25 H25B 109.5
Si8 C25 H25C 109.5
H25A C25 H25C 109.5
H25B C25 H25C 109.5
Si9 C26 H26A 109.5
Si9 C26 H26B 109.5
H26A C26 H26B 109.5
Si9 C26 H26C 109.5
H26A C26 H26C 109.5
H26B C26 H26C 109.5
Si9 C27 H27A 109.5
Si9 C27 H27B 109.5
H27A C27 H27B 109.5
Si9 C27 H27C 109.5
H27A C27 H27C 109.5
H27B C27 H27C 109.5
Si9 C28 H28A 109.5
Si9 C28 H28B 109.5
H28A C28 H28B 109.5
Si9 C28 H28C 109.5
H28A C28 H28C 109.5
H28B C28 H28C 109.5
Si10 C29 H29A 109.5
Si10 C29 H29B 109.5
H29A C29 H29B 109.5
Si10 C29 H29C 109.5
H29A C29 H29C 109.5
H29B C29 H29C 109.5
Si10 C30 H30A 109.5
Si10 C30 H30B 109.5
H30A C30 H30B 109.5
Si10 C30 H30C 109.5
H30A C30 H30C 109.5
H30B C30 H30C 109.5
Si10 C31 H31A 109.5
Si10 C31 H31B 109.5
H31A C31 H31B 109.5
Si10 C31 H31C 109.5
H31A C31 H31C 109.5
H31B C31 H31C 109.5
Si11 C32 H32A 109.5
Si11 C32 H32B 109.5
H32A C32 H32B 109.5
Si11 C32 H32C 109.5
H32A C32 H32C 109.5
H32B C32 H32C 109.5
Si11 C33 H33A 109.5
Si11 C33 H33B 109.5
H33A C33 H33B 109.5
Si11 C33 H33C 109.5
H33A C33 H33C 109.5
H33B C33 H33C 109.5
Si11 C34 H34A 109.5
Si11 C34 H34B 109.5
H34A C34 H34B 109.5
Si11 C34 H34C 109.5
H34A C34 H34C 109.5
H34B C34 H34C 109.5
Si12 C35 H35A 109.5
Si12 C35 H35B 109.5
H35A C35 H35B 109.5
Si12 C35 H35C 109.5
H35A C35 H35C 109.5
H35B C35 H35C 109.5
Si12 C36 H36A 109.5
Si12 C36 H36B 109.5
H36A C36 H36B 109.5
Si12 C36 H36C 109.5
H36A C36 H36C 109.5
H36B C36 H36C 109.5
Si12 C37 H37A 109.5
Si12 C37 H37B 109.5
H37A C37 H37B 109.5
Si12 C37 H37C 109.5
H37A C37 H37C 109.5
H37B C37 H37C 109.5
C43 C38 C39 115.5(7)
C43 C38 B1 120.2(7)
C39 C38 B1 124.0(8)
C40 C39 C38 122.3(8)
C40 C39 H39 118.8
C38 C39 H39 118.8
C41 C40 C39 120.2(9)
C41 C40 H40 119.9
C39 C40 H40 119.9
C42 C41 C40 119.3(8)
C42 C41 H41 120.3
C40 C41 H41 120.3
C41 C42 C43 119.2(9)
C41 C42 H42 120.4
C43 C42 H42 120.4
C38 C43 C42 123.4(9)
C38 C43 H43 118.3
C42 C43 H43 118.3
C49 C44 C45 114.6(7)
C49 C44 B1 120.2(7)
C45 C44 B1 124.9(7)
C46 C45 C44 122.3(8)
C46 C45 H45 118.9
C44 C45 H45 118.9
C47 C46 C45 120.4(9)
C47 C46 H46 119.8
C45 C46 H46 119.8
C48 C47 C46 119.0(9)
C48 C47 H47 120.5
C46 C47 H47 120.5
C47 C48 C49 120.8(8)
C47 C48 H48 119.6
C49 C48 H48 119.6
C48 C49 C44 122.9(8)
C48 C49 H49 118.5
C44 C49 H49 118.5
C51 C50 C55 113.5(7)
C51 C50 B1 126.6(7)
C55 C50 B1 119.9(6)
C52 C51 C50 122.6(7)
C52 C51 H51 118.7
C50 C51 H51 118.7
C53 C52 C51 121.6(7)
C53 C52 H52 119.2
C51 C52 H52 119.2
C54 C53 C52 117.6(8)
C54 C53 H53 121.2
C52 C53 H53 121.2
C55 C54 C53 120.5(8)
C55 C54 H54 119.8
C53 C54 H54 119.8
C54 C55 C50 124.2(7)
C54 C55 H55 117.9
C50 C55 H55 117.9
C57 C56 C61 113.4(8)
C57 C56 B1 123.9(7)
C61 C56 B1 122.3(7)
C58 C57 C56 123.7(8)
C58 C57 H57 118.1
C56 C57 H57 118.1
C59 C58 C57 120.7(8)
C59 C58 H58 119.7
C57 C58 H58 119.7
C58 C59 C60 117.4(9)
C58 C59 H59 121.3
C60 C59 H59 121.3
C61 C60 C59 121.5(8)
C61 C60 H60 119.3
C59 C60 H60 119.3
C60 C61 C56 123.4(8)
C60 C61 H61 118.3
C56 C61 H61 118.3
C64 O1 C62 117(2)
O1 C62 C63 104.0(9)
O1 C62 H62A 112.4
C63 C62 H62A 113.8
O1 C62 H62B 108.7
C63 C62 H62B 108.8
H62A C62 H62B 109.0
C62 C63 H63A 102.0
C62 C63 H63B 112.9
H63A C63 H63B 109.5
C62 C63 H63C 113.2
H63A C63 H63C 109.3
H63B C63 H63C 109.6
O1 C64 C65 111(3)
O1 C64 H64A 110.1
C65 C64 H64A 110.2
O1 C64 H64B 108.9
C65 C64 H64B 107.2
H64A C64 H64B 109.1
C64 C65 H65A 113.9
C64 C65 H65B 105.7
H65A C65 H65B 109.5
C64 C65 H65C 108.7
H65A C65 H65C 109.4
H65B C65 H65C 109.6

loop_
_geom_bond_atom_site_label_1
_geom_bond_atom_site_label_2
_geom_bond_distance
U1 N4 2.193(6)
U1 N2 2.210(6)
U1 N3 2.219(6)
U1 C1A 2.549(8)
U1 Si3 3.293(2)
U1 Si5 3.326(2)
U1 Si2 3.344(2)
U2 N5 2.197(5)
U2 N6 2.205(6)
U2 N7 2.206(6)
U2 N1A 2.574(7)
Si1 N2 1.756(7)
Si1 C2 1.854(8)
Si1 C4 1.867(8)
Si1 C3 1.871(7)
Si2 N2 1.753(6)
Si2 C5 1.862(8)
Si2 C7 1.866(8)
Si2 C6 1.880(9)
Si3 N3 1.740(6)
Si3 C8 1.853(8)
Si3 C9 1.863(8)
Si3 C10 1.892(9)
Si4 N3 1.778(7)
Si4 C12 1.861(10)
Si4 C11 1.881(9)
Si4 C13 1.889(9)
Si5 N4 1.765(6)
Si5 C15 1.848(8)
Si5 C16 1.867(9)
Si5 C14 1.884(8)
Si6 N4 1.777(7)
Si6 C19 1.855(10)
Si6 C18 1.862(9)
Si6 C17 1.864(8)
Si7 N5 1.767(5)
Si7 C22 1.848(8)
Si7 C20 1.860(8)
Si7 C21 1.869(8)
Si8 N5 1.762(6)
Si8 C23 1.856(8)
Si8 C25 1.859(8)
Si8 C24 1.871(8)
Si9 N6 1.769(6)
Si9 C26 1.851(7)
Si9 C28 1.871(8)
Si9 C27 1.878(8)
Si10 N6 1.741(6)
Si10 C30 1.854(8)
Si10 C29 1.860(9)
Si10 C31 1.893(8)
Si11 N7 1.758(6)
Si11 C33 1.859(11)
Si11 C32 1.860(9)
Si11 C34 1.866(10)
Si12 N7 1.754(7)
Si12 C35 1.847(9)
Si12 C36 1.871(7)
Si12 C37 1.873(8)
N1A C1A 1.155(9)
B1 C56 1.633(12)
B1 C44 1.635(11)
B1 C50 1.639(11)
B1 C38 1.642(11)
C2 H2A 0.9800
C2 H2B 0.9800
C2 H2C 0.9800
C3 H3A 0.9800
C3 H3B 0.9800
C3 H3C 0.9800
C4 H4A 0.9800
C4 H4B 0.9800
C4 H4C 0.9800
C5 H5A 0.9800
C5 H5B 0.9800
C5 H5C 0.9800
C6 H6A 0.9800
C6 H6B 0.9800
C6 H6C 0.9799
C7 H7A 0.9800
C7 H7B 0.9800
C7 H7C 0.9800
C8 H8A 0.9800
C8 H8B 0.9800
C8 H8C 0.9800
C9 H9A 0.9800
C9 H9B 0.9800
C9 H9C 0.9800
C10 H10A 0.9800
C10 H10B 0.9800
C10 H10C 0.9800
C11 H11A 0.9800
C11 H11B 0.9800
C11 H11C 0.9800
C12 H12A 0.9800
C12 H12B 0.9800
C12 H12C 0.9800
C13 H13A 0.9800
C13 H13B 0.9800
C13 H13C 0.9800
C14 H14A 0.9800
C14 H14B 0.9800
C14 H14C 0.9800
C15 H15A 0.9800
C15 H15B 0.9800
C15 H15C 0.9800
C16 H16A 0.9799
C16 H16B 0.9799
C16 H16C 0.9800
C17 H17A 0.9800
C17 H17B 0.9800
C17 H17C 0.9800
C18 H18A 0.9800
C18 H18B 0.9800
C18 H18C 0.9800
C19 H19A 0.9800
C19 H19B 0.9800
C19 H19C 0.9800
C20 H20A 0.9800
C20 H20B 0.9800
C20 H20C 0.9800
C21 H21A 0.9800
C21 H21B 0.9800
C21 H21C 0.9800
C22 H22A 0.9800
C22 H22B 0.9800
C22 H22C 0.9800
C23 H23A 0.9800
C23 H23B 0.9800
C23 H23C 0.9800
C24 H24A 0.9800
C24 H24B 0.9800
C24 H24C 0.9800
C25 H25A 0.9800
C25 H25B 0.9800
C25 H25C 0.9800
C26 H26A 0.9800
C26 H26B 0.9800
C26 H26C 0.9800
C27 H27A 0.9800
C27 H27B 0.9800
C27 H27C 0.9800
C28 H28A 0.9800
C28 H28B 0.9800
C28 H28C 0.9800
C29 H29A 0.9800
C29 H29B 0.9800
C29 H29C 0.9800
C30 H30A 0.9800
C30 H30B 0.9800
C30 H30C 0.9800
C31 H31A 0.9800
C31 H31B 0.9800
C31 H31C 0.9800
C32 H32A 0.9800
C32 H32B 0.9800
C32 H32C 0.9800
C33 H33A 0.9800
C33 H33B 0.9800
C33 H33C 0.9800
C34 H34A 0.9800
C34 H34B 0.9800
C34 H34C 0.9800
C35 H35A 0.9800
C35 H35B 0.9800
C35 H35C 0.9800
C36 H36A 0.9800
C36 H36B 0.9800
C36 H36C 0.9800
C37 H37A 0.9800
C37 H37B 0.9800
C37 H37C 0.9800
C38 C43 1.383(11)
C38 C39 1.393(11)
C39 C40 1.384(11)
C39 H39 0.9500
C40 C41 1.380(13)
C40 H40 0.9500
C41 C42 1.377(13)
C41 H41 0.9500
C42 C43 1.390(11)
C42 H42 0.9500
C43 H43 0.9500
C44 C49 1.392(10)
C44 C45 1.412(11)
C45 C46 1.392(11)
C45 H45 0.9500
C46 C47 1.373(13)
C46 H46 0.9500
C47 C48 1.360(13)
C47 H47 0.9500
C48 C49 1.387(11)
C48 H48 0.9500
C49 H49 0.9500
C50 C51 1.395(10)
C50 C55 1.413(10)
C51 C52 1.389(10)
C51 H51 0.9500
C52 C53 1.378(11)
C52 H52 0.9500
C53 C54 1.375(11)
C53 H53 0.9500
C54 C55 1.371(10)
C54 H54 0.9500
C55 H55 0.9500
C56 C57 1.402(10)
C56 C61 1.410(11)
C57 C58 1.385(12)
C57 H57 0.9500
C58 C59 1.382(12)
C58 H58 0.9500
C59 C60 1.382(12)
C59 H59 0.9500
C60 C61 1.370(11)
C60 H60 0.9500
C61 H61 0.9500
O1 C64 1.447(10)
O1 C62 1.454(10)
C62 C63 1.523(10)
C62 H62A 0.9612
C62 H62B 0.9621
C63 H63A 0.9625
C63 H63B 0.9619
C63 H63C 0.9616
C64 C65 1.512(10)
C64 H64A 0.9616
C64 H64B 0.9620
C65 H65A 0.9626
C65 H65B 0.9620
C65 H65C 0.9616
